data_4302923
loop_
_publ_author_name
'Gregory L. Smith'
'Gary J. Schrobilgen'

_publ_section_title
;
On the Reactivity of F3S\\tbNXeF+: Syntheses and Structural
Characterizations of [F4S=N-Xe---N\\tbSF3][AsF6], a Rare Example of a
N-Xe-N Linkage, and [F3S(N\\tbSF3)2][AsF6]
;
_journal_name_full 'Inorganic Chemistry'
_journal_page_first 7714
_journal_page_last 7728
_journal_paper_doi 10.1021/ic900651n
_journal_volume 48
_journal_year 2009
_chemical_formula_sum 'As F13 N2 S2 Xe'
_chemical_formula_weight 545.36
_chemical_name_common 'F4 S N Xe, As F6, N S F3'
_chemical_name_systematic
; 
 ? 
;
_space_group_IT_number 14
_symmetry_cell_setting monoclinic
_symmetry_space_group_name_Hall '-P 2yn'
_symmetry_space_group_name_H-M 'P 1 21/n 1'
_atom_sites_solution_primary direct
_atom_sites_solution_secondary difmap
_audit_creation_method SHELXL-97
_cell_angle_alpha 90.00
_cell_angle_beta 94.6470(10)
_cell_angle_gamma 90.00
_cell_formula_units_Z 4
_cell_length_a 7.3107(5)
_cell_length_b 12.0219(8)
_cell_length_c 13.5626(9)
_cell_measurement_temperature 100(2)
_cell_measurement_theta_max 63.61
_cell_measurement_theta_min 0
_cell_volume 1188.08(14)
_computing_cell_refinement 'Bruker SMART'
_computing_data_collection 'Bruker SMART'
_computing_data_reduction 'Bruker SAINT'
_computing_molecular_graphics 'Bruker SHELXTL'
_computing_publication_material 'Bruker SHELXTL'
_computing_structure_refinement 'Bruker SHELXTL'
_computing_structure_solution 'Bruker SHELXTL'
_diffrn_ambient_temperature 100(2)
_diffrn_measured_fraction_theta_full 0.774
_diffrn_measured_fraction_theta_max 0.774
_diffrn_measurement_device_type 'CCD area detector'
_diffrn_measurement_method 'phi and omega scans'
_diffrn_radiation_monochromator graphite
_diffrn_radiation_source 'sealed tube'
_diffrn_radiation_type MoK\a
_diffrn_radiation_wavelength 0.71073
_diffrn_reflns_av_R_equivalents 0.0161
_diffrn_reflns_av_sigmaI/netI 0.0298
_diffrn_reflns_limit_h_max 5
_diffrn_reflns_limit_h_min -10
_diffrn_reflns_limit_k_max 7
_diffrn_reflns_limit_k_min -18
_diffrn_reflns_limit_l_max 20
_diffrn_reflns_limit_l_min -20
_diffrn_reflns_number 5640
_diffrn_reflns_theta_full 33.81
_diffrn_reflns_theta_max 33.81
_diffrn_reflns_theta_min 3.27
_exptl_absorpt_coefficient_mu 6.172
_exptl_absorpt_correction_type none
_exptl_crystal_colour yellow
_exptl_crystal_density_diffrn 3.049
_exptl_crystal_density_method 'not measured'
_exptl_crystal_description block
_exptl_crystal_F_000 1000
_exptl_crystal_size_max 0.22
_exptl_crystal_size_mid 0.20
_exptl_crystal_size_min 0.16
_refine_diff_density_max 3.810
_refine_diff_density_min -0.518
_refine_diff_density_rms 0.151
_refine_ls_extinction_coef 0.00000(16)
_refine_ls_extinction_expression Fc^*^=kFc[1+0.001xFc^2^\l^3^/sin(2\q)]^-1/4^
_refine_ls_extinction_method SHELXL
_refine_ls_goodness_of_fit_ref 1.005
_refine_ls_matrix_type full
_refine_ls_number_parameters 173
_refine_ls_number_reflns 3697
_refine_ls_number_restraints 0
_refine_ls_restrained_S_all 1.005
_refine_ls_R_factor_all 0.0357
_refine_ls_R_factor_gt 0.0294
_refine_ls_shift/su_max 1.263
_refine_ls_shift/su_mean 0.007
_refine_ls_structure_factor_coef Fsqd
_refine_ls_weighting_details 'calc w=1/[\s^2^(Fo^2^)+(0.0332P)^2^+2.7868P] where P=(Fo^2^+2Fc^2^)/3'
_refine_ls_weighting_scheme calc
_refine_ls_wR_factor_gt 0.0679
_refine_ls_wR_factor_ref 0.0709
_reflns_number_gt 3212
_reflns_number_total 3697
_reflns_threshold_expression >2sigma(I)
_cod_data_source_file ic900651n_si_002_1.cif
_cod_data_source_block F4SNXe_NSF3+AsF6-
_cod_database_code 4302923

loop_
_symmetry_equiv_pos_as_xyz
'x, y, z'
'-x+1/2, y+1/2, -z+1/2'
'-x, -y, -z'
'x-1/2, -y-1/2, z-1/2'

loop_
_atom_site_label
_atom_site_type_symbol
_atom_site_fract_x
_atom_site_fract_y
_atom_site_fract_z
_atom_site_U_iso_or_equiv
_atom_site_adp_type
_atom_site_occupancy
_atom_site_symmetry_multiplicity
_atom_site_calc_flag
_atom_site_refinement_flags
_atom_site_disorder_assembly
_atom_site_disorder_group
Xe1 Xe 0.49919(3) 0.887691(15) 0.337650(16) 0.01479(6) Uani 1 1 d . . .
S4 S 0.14149(12) 1.03165(6) 0.29996(7) 0.01805(17) Uani 1 1 d . . .
F1 F 0.1161(3) 1.14404(16) 0.34979(18) 0.0242(5) Uani 1 1 d . . .
F2 F 0.1737(3) 0.97963(18) 0.40668(18) 0.0273(5) Uani 1 1 d . . .
F3 F -0.0482(3) 0.97904(19) 0.2918(2) 0.0369(7) Uani 1 1 d . . .
N1 N 0.3127(4) 0.9871(2) 0.2540(2) 0.0179(6) Uani 1 1 d . . .
F4 F 0.0873(4) 1.0919(2) 0.1978(2) 0.0332(6) Uani 1 1 d . . .
As2 As 0.88200(5) 0.73643(3) 0.12002(3) 0.01419(8) Uani 1 1 d . . .
S3 S 0.84448(13) 0.66921(6) 0.44379(7) 0.01890(17) Uani 1 1 d . . .
F10 F 1.0641(3) 0.77355(18) 0.20194(18) 0.0258(5) Uani 1 1 d . . .
F12 F 0.7480(3) 0.83901(18) 0.16517(17) 0.0241(5) Uani 1 1 d . . .
F13 F 1.0146(3) 0.63181(16) 0.07399(16) 0.0202(4) Uani 1 1 d . . .
F14 F 0.8098(3) 0.64402(18) 0.20614(17) 0.0257(5) Uani 1 1 d . . .
F15 F 0.9562(4) 0.82650(19) 0.03384(19) 0.0329(6) Uani 1 1 d . . .
F20 F 0.8840(4) 0.64152(19) 0.55330(18) 0.0281(5) Uani 1 1 d . . .
F22 F 1.0312(4) 0.6313(2) 0.4140(2) 0.0339(6) Uani 1 1 d . . .
F21 F 0.7460(4) 0.56066(19) 0.4168(2) 0.0389(7) Uani 1 1 d . . .
N2 N 0.7742(5) 0.7731(3) 0.4139(2) 0.0248(7) Uani 1 1 d . . .
F11 F 0.7013(3) 0.6966(2) 0.03840(18) 0.0296(5) Uani 1 1 d . . .

loop_
_atom_site_aniso_label
_atom_site_aniso_U_11
_atom_site_aniso_U_22
_atom_site_aniso_U_33
_atom_site_aniso_U_23
_atom_site_aniso_U_13
_atom_site_aniso_U_12
Xe1 0.01567(12) 0.01238(8) 0.01651(11) 0.00016(6) 0.00244(8) 0.00272(6)
S4 0.0130(4) 0.0139(3) 0.0267(5) -0.0017(3) -0.0021(3) 0.0008(3)
F1 0.0201(12) 0.0153(8) 0.0366(13) -0.0063(8) -0.0013(10) 0.0041(8)
F2 0.0242(13) 0.0251(10) 0.0344(13) 0.0083(9) 0.0128(10) 0.0081(8)
F3 0.0140(12) 0.0218(10) 0.074(2) -0.0113(11) -0.0003(12) -0.0025(8)
N1 0.0186(16) 0.0194(12) 0.0150(14) 0.0004(10) -0.0021(12) 0.0040(10)
F4 0.0314(15) 0.0348(12) 0.0312(14) 0.0027(10) -0.0115(12) 0.0128(10)
As2 0.01423(18) 0.01383(13) 0.01466(17) -0.00118(10) 0.00208(13) 0.00047(11)
S3 0.0199(5) 0.0165(3) 0.0192(4) -0.0025(3) -0.0046(3) 0.0044(3)
F10 0.0177(12) 0.0246(10) 0.0338(13) -0.0104(9) -0.0051(10) -0.0004(8)
F12 0.0184(12) 0.0255(10) 0.0286(12) -0.0099(8) 0.0029(9) 0.0064(8)
F13 0.0247(12) 0.0166(8) 0.0190(11) -0.0006(7) 0.0009(9) 0.0069(7)
F14 0.0296(13) 0.0265(10) 0.0218(12) 0.0034(8) 0.0075(10) -0.0081(9)
F15 0.0403(15) 0.0237(10) 0.0377(14) 0.0148(9) 0.0207(12) 0.0096(10)
F20 0.0341(15) 0.0287(10) 0.0200(12) 0.0035(8) -0.0077(10) 0.0001(9)
F22 0.0290(15) 0.0384(13) 0.0342(14) -0.0084(10) 0.0015(11) 0.0183(10)
F21 0.0444(17) 0.0192(10) 0.0496(17) -0.0075(10) -0.0176(14) -0.0029(10)
N2 0.0269(19) 0.0231(13) 0.0245(17) 0.0041(11) 0.0037(14) 0.0082(12)
F11 0.0266(14) 0.0369(12) 0.0235(12) -0.0107(9) -0.0092(10) 0.0074(10)

loop_
_atom_type_symbol
_atom_type_description
_atom_type_scat_dispersion_real
_atom_type_scat_dispersion_imag
_atom_type_scat_source
N N 0.0061 0.0033 'International Tables Vol C Tables 4.2.6.8 and 6.1.1.4'
F F 0.0171 0.0103 'International Tables Vol C Tables 4.2.6.8 and 6.1.1.4'
S S 0.1246 0.1234 'International Tables Vol C Tables 4.2.6.8 and 6.1.1.4'
As As 0.0499 2.0058 'International Tables Vol C Tables 4.2.6.8 and 6.1.1.4'
Xe Xe -0.4205 1.9578 'International Tables Vol C Tables 4.2.6.8 and 6.1.1.4'

loop_
_geom_angle_atom_site_label_1
_geom_angle_atom_site_label_2
_geom_angle_atom_site_label_3
_geom_angle
_geom_angle_site_symmetry_1
_geom_angle_site_symmetry_3
_geom_angle_publ_flag
N1 Xe1 N2 168.40(11) . . ?
F3 S4 F1 104.91(14) . . ?
F3 S4 N1 126.36(15) . . ?
F1 S4 N1 128.21(15) . . ?
F3 S4 F2 88.24(16) . . ?
F1 S4 F2 87.66(13) . . ?
N1 S4 F2 99.68(14) . . ?
F3 S4 F4 87.99(17) . . ?
F1 S4 F4 87.24(14) . . ?
N1 S4 F4 87.62(16) . . ?
F2 S4 F4 172.67(14) . . ?
S4 N1 Xe1 119.83(17) . . ?
F15 As2 F12 90.61(11) . . ?
F15 As2 F11 90.36(14) . . ?
F12 As2 F11 89.95(11) . . ?
F15 As2 F10 90.31(13) . . ?
F12 As2 F10 90.98(11) . . ?
F11 As2 F10 178.85(11) . . ?
F15 As2 F14 179.02(11) . . ?
F12 As2 F14 90.36(11) . . ?
F11 As2 F14 89.72(12) . . ?
F10 As2 F14 89.60(12) . . ?
F15 As2 F13 89.75(10) . . ?
F12 As2 F13 179.22(11) . . ?
F11 As2 F13 89.36(11) . . ?
F10 As2 F13 89.71(11) . . ?
F14 As2 F13 89.28(11) . . ?
N2 S3 F21 122.8(2) . . ?
N2 S3 F22 120.41(19) . . ?
F21 S3 F22 95.51(16) . . ?
N2 S3 F20 120.86(18) . . ?
F21 S3 F20 95.49(15) . . ?
F22 S3 F20 95.16(15) . . ?
S3 N2 Xe1 148.0(2) . . ?

loop_
_geom_bond_atom_site_label_1
_geom_bond_atom_site_label_2
_geom_bond_distance
_geom_bond_site_symmetry_2
_geom_bond_publ_flag
Xe1 N1 2.079(3) . ?
Xe1 N2 2.583(3) . ?
S4 F3 1.520(3) . ?
S4 F1 1.529(2) . ?
S4 N1 1.539(3) . ?
S4 F2 1.577(3) . ?
S4 F4 1.586(3) . ?
As2 F15 1.713(2) . ?
As2 F12 1.718(2) . ?
As2 F11 1.721(2) . ?
As2 F10 1.722(2) . ?
As2 F14 1.726(2) . ?
As2 F13 1.735(2) . ?
S3 N2 1.398(3) . ?
S3 F21 1.521(2) . ?
S3 F22 1.524(3) . ?
S3 F20 1.527(3) . ?
